data_7227450
loop_
_publ_author_name
'Wu, Jie-Wei'
'Tang, Chunping'
'Ke, Chang-Qiang'
'Yao, Sheng'
'Liu, Hong-Chun'
'Lin, Li-Gen'
'Ye, Yang'

_publ_section_title
;
 Dicarabrol A, dicarabrone C and dipulchellin A, unique sesquiterpene
 lactone dimers from Carpesium abrotanoides
;
_journal_issue 8
_journal_name_full 'RSC Adv.'
_journal_page_first 4639
_journal_paper_doi 10.1039/C6RA27626A
_journal_volume 7
_journal_year 2017
_chemical_formula_sum 'C34 H44 O7'
_chemical_formula_weight 564.69
_chemical_name_systematic
; 
 ? 
;
_space_group_IT_number 19
_symmetry_cell_setting orthorhombic
_symmetry_space_group_name_Hall 'P 2ac 2ab'
_symmetry_space_group_name_H-M 'P 21 21 21'
_atom_sites_solution_hydrogens geom
_atom_sites_solution_primary direct
_atom_sites_solution_secondary difmap
_audit_creation_method SHELXL-97
_audit_update_record
;
2016-05-12 deposited with the CCDC.
2016-12-26 downloaded from the CCDC.
;
_cell_angle_alpha 90.00
_cell_angle_beta 90.00
_cell_angle_gamma 90.00
_cell_formula_units_Z 4
_cell_length_a 10.45830(10)
_cell_length_b 13.3200(2)
_cell_length_c 22.0536(3)
_cell_measurement_temperature 296(2)
_cell_volume 3072.17(7)
_computing_structure_refinement 'SHELXL-97 (Sheldrick, 2008)'
_computing_structure_solution 'SHELXS-97 (Sheldrick, 2008)'
_diffrn_ambient_temperature 296(2)
_diffrn_measured_fraction_theta_full 0.983
_diffrn_measured_fraction_theta_max 0.983
_diffrn_radiation_monochromator graphite
_diffrn_radiation_source 'fine-focus sealed tube'
_diffrn_radiation_type CuK\a
_diffrn_radiation_wavelength 1.54178
_diffrn_reflns_av_R_equivalents 0.0336
_diffrn_reflns_av_sigmaI/netI 0.0176
_diffrn_reflns_limit_h_max 12
_diffrn_reflns_limit_h_min -10
_diffrn_reflns_limit_k_max 14
_diffrn_reflns_limit_k_min -15
_diffrn_reflns_limit_l_max 25
_diffrn_reflns_limit_l_min -26
_diffrn_reflns_number 40986
_diffrn_reflns_theta_full 67.73
_diffrn_reflns_theta_max 67.73
_diffrn_reflns_theta_min 3.88
_exptl_absorpt_coefficient_mu 0.679
_exptl_crystal_colour colourless
_exptl_crystal_density_diffrn 1.221
_exptl_crystal_density_method 'not measured'
_exptl_crystal_description plate
_exptl_crystal_F_000 1216
_exptl_crystal_size_max 0.15
_exptl_crystal_size_mid 0.1
_exptl_crystal_size_min 0.05
_refine_diff_density_max 0.927
_refine_diff_density_min -1.138
_refine_diff_density_rms 0.100
_refine_ls_abs_structure_details 'Flack H D (1983), Acta Cryst. A39, 876-881'
_refine_ls_abs_structure_Flack 0.1(4)
_refine_ls_extinction_method none
_refine_ls_goodness_of_fit_ref 1.539
_refine_ls_hydrogen_treatment mixed
_refine_ls_matrix_type full
_refine_ls_number_parameters 377
_refine_ls_number_reflns 5469
_refine_ls_number_restraints 22
_refine_ls_restrained_S_all 1.555
_refine_ls_R_factor_all 0.1011
_refine_ls_R_factor_gt 0.0993
_refine_ls_shift/su_max 0.179
_refine_ls_shift/su_mean 0.001
_refine_ls_structure_factor_coef Fsqd
_refine_ls_weighting_details 'calc w=1/[\s^2^(Fo^2^)+(0.2000P)^2^+0.0000P] where P=(Fo^2^+2Fc^2^)/3'
_refine_ls_weighting_scheme calc
_refine_ls_wR_factor_gt 0.3028
_refine_ls_wR_factor_ref 0.3076
_reflns_number_gt 5246
_reflns_number_total 5469
_reflns_threshold_expression >2sigma(I)
_cod_data_source_file c6ra27626a2.cif
_cod_data_source_block cu_2015107_0m
_cod_original_sg_symbol_H-M P212121
_cod_database_code 7227450

loop_
_symmetry_equiv_pos_as_xyz
'x, y, z'
'x+1/2, -y+1/2, -z'
'-x, y+1/2, -z+1/2'
'-x+1/2, -y, z+1/2'

loop_
_atom_site_label
_atom_site_type_symbol
_atom_site_fract_x
_atom_site_fract_y
_atom_site_fract_z
_atom_site_U_iso_or_equiv
_atom_site_adp_type
_atom_site_occupancy
_atom_site_symmetry_multiplicity
_atom_site_calc_flag
_atom_site_refinement_flags
_atom_site_disorder_assembly
_atom_site_disorder_group
C6 C 0.7027(4) 0.4608(3) 0.80976(17) 0.0453(8) Uani 1 1 d . A 4
H6A H 0.7762 0.4977 0.7948 0.054 Uiso 1 1 calc R A 4
H6B H 0.6745 0.4171 0.7772 0.054 Uiso 1 1 calc R A 4
C3' C 0.4635(12) 0.4565(6) 0.6034(3) 0.1139(16) Uani 1 1 d U A 4
H3'1 H 0.4945 0.3996 0.6266 0.137 Uiso 1 1 calc R A 4
H3'2 H 0.3829 0.4777 0.6209 0.137 Uiso 1 1 calc R A 4
O1 O 0.8910(3) 0.2825(2) 0.80244(15) 0.0539(7) Uani 1 1 d . A 4
H1A H 0.8719 0.2884 0.7666 0.081 Uiso 1 1 calc R A 4
O2 O 0.5241(3) 0.6837(2) 0.87141(12) 0.0488(7) Uani 1 1 d . A 4
O3 O 0.4236(2) 0.75784(19) 0.79432(13) 0.0462(6) Uani 1 1 d . A 4
O6 O 0.7425(5) 1.0678(3) 0.6509(3) 0.0957(15) Uani 1 1 d . A 4
C2 C 0.7006(5) 0.2695(3) 0.94059(19) 0.0569(11) Uani 1 1 d . A 4
H2A H 0.7490 0.2847 0.9770 0.068 Uiso 1 1 calc R A 4
H2B H 0.6306 0.2252 0.9514 0.068 Uiso 1 1 calc R A 4
C1 C 0.6479(4) 0.3683(3) 0.91163(14) 0.0412(8) Uani 1 1 d . A 4
H1 H 0.5689 0.3506 0.8902 0.049 Uiso 1 1 calc R A 4
C5 C 0.7491(3) 0.3930(3) 0.86279(15) 0.0393(7) Uani 1 1 d . A 4
C7 C 0.5964(3) 0.5363(3) 0.82178(15) 0.0384(7) Uani 1 1 d . A 4
H7 H 0.5169 0.4974 0.8231 0.046 Uiso 1 1 calc R A 4
C11 C 0.5745(3) 0.6205(2) 0.77410(14) 0.0348(7) Uani 1 1 d . A 4
C13 C 0.5038(3) 0.5880(3) 0.71656(15) 0.0379(7) Uani 1 1 d . A 4
H13A H 0.4474 0.5319 0.7248 0.045 Uiso 1 1 calc R A 4
H13B H 0.4538 0.6430 0.7002 0.045 Uiso 1 1 calc R A 4
C1' C 0.6097(3) 0.5576(2) 0.67264(13) 0.0364(7) Uani 1 1 d . A 4
H1' H 0.6432 0.4927 0.6863 0.044 Uiso 1 1 calc R A 4
C2' C 0.5617(5) 0.5437(3) 0.60760(16) 0.0504(9) Uani 1 1 d . A 4
H2'1 H 0.6337 0.5296 0.5812 0.061 Uiso 1 1 calc R A 4
H2'2 H 0.5219 0.6054 0.5938 0.061 Uiso 1 1 calc R A 4
C4' C 0.4428(12) 0.4254(6) 0.5392(4) 0.1163(15) Uani 1 1 d DU A 4
H4' H 0.5249 0.4199 0.5180 0.140 Uiso 1 1 calc R A 4
C10' C 0.7167(3) 0.6363(3) 0.68196(15) 0.0378(7) Uani 1 1 d . A 4
C5' C 0.6998(3) 0.6729(2) 0.74999(14) 0.0328(7) Uani 1 1 d . A 4
H5' H 0.7719 0.6466 0.7735 0.039 Uiso 1 1 calc R A 4
C15 C 0.8683(4) 0.4377(3) 0.8924(2) 0.0555(10) Uani 1 1 d . A 4
H15D H 0.8924 0.3976 0.9267 0.083 Uiso 1 1 calc R A 4
H15E H 0.8505 0.5050 0.9055 0.083 Uiso 1 1 calc R A 4
H15F H 0.9371 0.4387 0.8635 0.083 Uiso 1 1 calc R A 4
C4 C 0.7791(3) 0.2890(3) 0.83847(17) 0.0410(8) Uani 1 1 d . A 4
H4 H 0.7066 0.2673 0.8136 0.049 Uiso 1 1 calc R A 4
C3 C 0.7880(5) 0.2186(4) 0.8929(2) 0.0617(11) Uani 1 1 d . A 4
H3A H 0.8753 0.2135 0.9074 0.074 Uiso 1 1 calc R A 4
H3B H 0.7571 0.1520 0.8827 0.074 Uiso 1 1 calc R A 4
C10 C 0.6127(4) 0.4466(3) 0.95882(15) 0.0495(9) Uani 1 1 d . A 4
H10 H 0.6916 0.4684 0.9789 0.059 Uiso 1 1 calc R A 4
C9 C 0.5446(4) 0.5392(3) 0.93539(16) 0.0479(9) Uani 1 1 d . A 4
H9A H 0.5383 0.5868 0.9685 0.057 Uiso 1 1 calc R A 4
H9B H 0.4581 0.5199 0.9245 0.057 Uiso 1 1 calc R A 4
C8 C 0.6031(4) 0.5933(3) 0.88144(16) 0.0437(8) Uani 1 1 d . A 4
H8 H 0.6916 0.6124 0.8904 0.052 Uiso 1 1 calc R A 4
C12 C 0.4982(3) 0.6941(3) 0.81214(16) 0.0400(7) Uani 1 1 d . A 4
C14 C 0.5236(5) 0.3997(4) 1.00766(18) 0.0600(11) Uani 1 1 d . A 4
H14A H 0.5061 0.4486 1.0386 0.090 Uiso 1 1 calc R A 4
H14B H 0.5649 0.3425 1.0255 0.090 Uiso 1 1 calc R A 4
H14C H 0.4449 0.3791 0.9891 0.090 Uiso 1 1 calc R A 4
C6' C 0.7001(3) 0.7877(3) 0.75650(19) 0.0431(8) Uani 1 1 d . A 4
H6'1 H 0.6202 0.8148 0.7413 0.052 Uiso 1 1 calc R A 4
H6'2 H 0.7078 0.8057 0.7990 0.052 Uiso 1 1 calc R A 4
C7' C 0.8124(3) 0.8323(3) 0.72067(18) 0.0426(8) Uani 1 1 d . A 4
H7' H 0.8936 0.8052 0.7357 0.051 Uiso 1 1 calc R A 4
C8' C 0.7969(4) 0.8086(3) 0.65279(19) 0.0503(9) Uani 1 1 d . A 4
H8' H 0.8799 0.7903 0.6354 0.060 Uiso 1 1 calc R A 4
O5 O 0.7513(4) 0.9025(3) 0.6253(2) 0.0776(12) Uani 1 1 d . A 4
C12' C 0.7670(5) 0.9824(3) 0.6644(3) 0.0735(15) Uani 1 1 d . A 4
C11' C 0.8151(4) 0.9454(3) 0.7218(3) 0.0581(11) Uani 1 1 d . A 4
C13' C 0.8474(5) 1.0061(4) 0.7674(4) 0.0841(19) Uani 1 1 d . A 4
H13C H 0.8395 1.0753 0.7630 0.101 Uiso 1 1 calc R A 4
H13D H 0.8780 0.9793 0.8035 0.101 Uiso 1 1 calc R A 4
C9' C 0.7004(4) 0.7272(3) 0.63963(16) 0.0440(8) Uani 1 1 d . A 4
H9'1 H 0.7099 0.7055 0.5979 0.053 Uiso 1 1 calc R A 4
H9'2 H 0.6149 0.7543 0.6444 0.053 Uiso 1 1 calc R A 4
C14' C 0.8499(4) 0.5881(3) 0.67242(17) 0.0470(8) Uani 1 1 d . A 4
H14D H 0.8593 0.5689 0.6307 0.070 Uiso 1 1 calc R A 4
H14E H 0.8577 0.5298 0.6977 0.070 Uiso 1 1 calc R A 4
H14F H 0.9152 0.6356 0.6829 0.070 Uiso 1 1 calc R A 4
C3S C 0.3902(12) 0.2189(10) 0.3718(4) 0.137(4) Uani 1 1 d . B 4
C2S C 0.3096(17) 0.1813(12) 0.4222(6) 0.161(5) Uani 1 1 d . B 4
C4S C 0.3287(5) 0.1855(4) 0.3176(2) 0.0638(12) Uani 1 1 d . B 4
O4 O 0.3784(8) 0.3270(4) 0.5412(3) 0.1241(16) Uani 1 1 d U A 4
H4A H 0.4234 0.2867 0.5595 0.186 Uiso 1 1 calc R A 4
C15' C 0.3598(12) 0.4908(6) 0.5074(4) 0.1189(17) Uani 1 1 d DU A 4
H15A H 0.2876 0.5068 0.5325 0.178 Uiso 1 1 calc R A 4
H15B H 0.3308 0.4585 0.4710 0.178 Uiso 1 1 calc R A 4
H15C H 0.4047 0.5513 0.4972 0.178 Uiso 1 1 calc R A 4
O1SB O 0.5097(19) 0.255(2) 0.3650(9) 0.359(14) Uani 1 1 d . B 4
C1SA C 0.115(8) 0.228(3) 0.4804(19) 0.59(6) Uani 1 1 d . C 4

loop_
_atom_site_aniso_label
_atom_site_aniso_U_11
_atom_site_aniso_U_22
_atom_site_aniso_U_33
_atom_site_aniso_U_23
_atom_site_aniso_U_13
_atom_site_aniso_U_12
C6 0.0480(19) 0.0440(19) 0.0439(18) 0.0127(14) 0.0104(15) 0.0132(14)
C3' 0.178(4) 0.083(2) 0.081(2) 0.0023(18) -0.044(3) -0.030(3)
O1 0.0375(13) 0.0533(16) 0.0707(18) 0.0085(13) -0.0031(12) 0.0091(11)
O2 0.0585(16) 0.0473(14) 0.0406(13) -0.0028(9) 0.0069(11) 0.0100(12)
O3 0.0384(12) 0.0454(13) 0.0547(14) 0.0019(10) 0.0070(11) 0.0132(10)
O6 0.096(3) 0.043(2) 0.148(4) 0.023(2) -0.028(3) -0.0008(17)
C2 0.073(3) 0.052(2) 0.0459(19) 0.0217(16) -0.0119(19) -0.0101(18)
C1 0.0430(18) 0.0479(19) 0.0328(14) 0.0132(13) -0.0074(13) -0.0135(14)
C5 0.0348(16) 0.0404(18) 0.0428(16) 0.0098(13) -0.0062(13) -0.0057(13)
C7 0.0359(16) 0.0421(17) 0.0373(16) 0.0048(12) 0.0041(12) 0.0030(12)
C11 0.0286(14) 0.0387(17) 0.0370(15) 0.0012(12) 0.0022(12) -0.0007(12)
C13 0.0330(16) 0.0396(17) 0.0411(17) 0.0044(12) -0.0016(13) 0.0022(11)
C1' 0.0426(17) 0.0336(15) 0.0330(15) 0.0031(11) 0.0010(12) 0.0002(13)
C2' 0.071(3) 0.0450(19) 0.0348(17) 0.0039(13) -0.0078(16) -0.0014(17)
C4' 0.180(4) 0.086(2) 0.083(2) 0.0013(16) -0.043(3) -0.029(2)
C10' 0.0362(17) 0.0414(17) 0.0358(15) 0.0086(12) 0.0020(12) 0.0042(12)
C5' 0.0310(15) 0.0339(16) 0.0336(14) 0.0042(11) 0.0007(12) 0.0041(11)
C15 0.039(2) 0.053(2) 0.074(3) -0.0012(18) -0.0094(18) -0.0101(16)
C4 0.0389(17) 0.0349(17) 0.0491(18) 0.0036(13) -0.0130(14) 0.0002(12)
C3 0.072(3) 0.051(2) 0.062(2) 0.0202(18) -0.009(2) 0.0126(19)
C10 0.058(2) 0.061(2) 0.0292(15) 0.0112(14) -0.0089(15) -0.0114(18)
C9 0.051(2) 0.058(2) 0.0354(16) 0.0045(14) 0.0019(15) -0.0006(16)
C8 0.048(2) 0.0474(19) 0.0356(16) 0.0079(13) -0.0014(13) 0.0020(15)
C12 0.0345(16) 0.0448(18) 0.0407(17) -0.0002(13) 0.0073(13) -0.0012(13)
C14 0.072(3) 0.070(3) 0.0385(18) 0.0116(17) 0.0004(18) -0.004(2)
C6' 0.0307(16) 0.0356(18) 0.063(2) -0.0012(14) 0.0004(14) 0.0015(12)
C7' 0.0339(17) 0.0340(18) 0.060(2) 0.0038(14) -0.0021(15) 0.0002(12)
C8' 0.051(2) 0.045(2) 0.055(2) 0.0197(16) 0.0008(16) 0.0023(15)
O5 0.086(2) 0.0534(19) 0.094(2) 0.0366(18) -0.033(2) -0.0165(18)
C12' 0.057(3) 0.038(2) 0.126(5) 0.015(2) -0.009(3) -0.0054(18)
C11' 0.0288(18) 0.041(2) 0.105(3) -0.0058(19) 0.0007(19) 0.0007(14)
C13' 0.060(3) 0.042(3) 0.151(6) -0.012(3) 0.019(3) -0.012(2)
C9' 0.0473(19) 0.046(2) 0.0384(16) 0.0124(13) 0.0003(14) -0.0024(15)
C14' 0.0411(19) 0.053(2) 0.0469(18) 0.0052(14) 0.0135(15) 0.0110(15)
C3S 0.154(9) 0.170(9) 0.086(5) 0.028(5) -0.044(5) -0.072(8)
C2S 0.195(13) 0.174(12) 0.115(7) -0.003(7) 0.010(8) -0.061(11)
C4S 0.049(2) 0.087(3) 0.055(2) -0.002(2) -0.0128(19) 0.018(2)
O4 0.185(4) 0.091(2) 0.096(2) 0.0015(19) -0.041(3) -0.032(2)
C15' 0.182(5) 0.090(3) 0.085(3) 0.005(2) -0.042(3) -0.028(3)
O1SB 0.28(2) 0.52(4) 0.276(18) -0.08(2) 0.037(16) -0.13(3)
C1SA 1.00(15) 0.35(4) 0.40(4) -0.21(3) -0.40(7) 0.43(7)

loop_
_atom_type_symbol
_atom_type_description
_atom_type_scat_dispersion_real
_atom_type_scat_dispersion_imag
_atom_type_scat_source
C C 0.0181 0.0091 'International Tables Vol C Tables 4.2.6.8 and 6.1.1.4'
H H 0.0000 0.0000 'International Tables Vol C Tables 4.2.6.8 and 6.1.1.4'
O O 0.0492 0.0322 'International Tables Vol C Tables 4.2.6.8 and 6.1.1.4'

loop_
_geom_angle_atom_site_label_1
_geom_angle_atom_site_label_2
_geom_angle_atom_site_label_3
_geom_angle
C7 C6 C5 118.7(3)
C7 C6 H6A 107.6
C5 C6 H6A 107.6
C7 C6 H6B 107.6
C5 C6 H6B 107.6
H6A C6 H6B 107.1
C4' C3' C2' 111.1(7)
C4' C3' H3'1 109.4
C2' C3' H3'1 109.4
C4' C3' H3'2 109.4
C2' C3' H3'2 109.4
H3'1 C3' H3'2 108.0
C12 O2 C8 110.0(3)
C3 C2 C1 107.4(3)
C3 C2 H2A 110.2
C1 C2 H2A 110.2
C3 C2 H2B 110.2
C1 C2 H2B 110.2
H2A C2 H2B 108.5
C10 C1 C5 119.8(3)
C10 C1 C2 112.6(3)
C5 C1 C2 102.8(3)
C10 C1 H1 107.0
C5 C1 H1 107.0
C2 C1 H1 107.0
C4 C5 C15 109.7(3)
C4 C5 C1 101.1(3)
C15 C5 C1 110.1(3)
C4 C5 C6 109.2(3)
C15 C5 C6 110.4(3)
C1 C5 C6 115.8(3)
C8 C7 C6 116.6(3)
C8 C7 C11 103.4(3)
C6 C7 C11 117.8(3)
C8 C7 H7 106.0
C6 C7 H7 106.0
C11 C7 H7 106.0
C12 C11 C13 112.8(3)
C12 C11 C7 99.8(2)
C13 C11 C7 115.4(3)
C12 C11 C5' 109.7(3)
C13 C11 C5' 104.3(2)
C7 C11 C5' 115.2(3)
C1' C13 C11 104.5(3)
C1' C13 H13A 110.8
C11 C13 H13A 110.8
C1' C13 H13B 110.8
C11 C13 H13B 110.8
H13A C13 H13B 108.9
C13 C1' C2' 112.9(3)
C13 C1' C10' 105.1(3)
C2' C1' C10' 116.3(3)
C13 C1' H1' 107.4
C2' C1' H1' 107.4
C10' C1' H1' 107.4
C1' C2' C3' 111.3(4)
C1' C2' H2'1 109.4
C3' C2' H2'1 109.4
C1' C2' H2'2 109.4
C3' C2' H2'2 109.4
H2'1 C2' H2'2 108.0
C15' C4' O4 106.3(8)
C15' C4' C3' 112.9(9)
O4 C4' C3' 106.6(7)
C15' C4' H4' 110.3
O4 C4' H4' 110.3
C3' C4' H4' 110.3
C9' C10' C1' 111.9(3)
C9' C10' C14' 110.1(3)
C1' C10' C14' 110.5(3)
C9' C10' C5' 108.7(3)
C1' C10' C5' 104.6(2)
C14' C10' C5' 110.9(3)
C6' C5' C11 114.3(3)
C6' C5' C10' 113.2(3)
C11 C5' C10' 106.0(3)
C6' C5' H5' 107.7
C11 C5' H5' 107.7
C10' C5' H5' 107.7
O1 C4 C5 115.1(3)
O1 C4 C3 110.6(3)
C5 C4 C3 107.2(3)
O1 C4 H4 107.9
C5 C4 H4 107.9
C3 C4 H4 107.9
C4 C3 C2 103.2(3)
C4 C3 H3A 111.1
C2 C3 H3A 111.1
C4 C3 H3B 111.1
C2 C3 H3B 111.1
H3A C3 H3B 109.1
C9 C10 C1 116.1(3)
C9 C10 C14 106.4(4)
C1 C10 C14 110.1(3)
C9 C10 H10 108.0
C1 C10 H10 108.0
C14 C10 H10 108.0
C10 C9 C8 117.6(3)
C10 C9 H9A 107.9
C8 C9 H9A 107.9
C10 C9 H9B 107.9
C8 C9 H9B 107.9
H9A C9 H9B 107.2
O2 C8 C9 106.2(3)
O2 C8 C7 104.6(3)
C9 C8 C7 114.9(3)
O2 C8 H8 110.3
C9 C8 H8 110.3
C7 C8 H8 110.3
O3 C12 O2 121.0(3)
O3 C12 C11 127.5(3)
O2 C12 C11 111.5(3)
C7' C6' C5' 109.8(3)
C7' C6' H6'1 109.7
C5' C6' H6'1 109.7
C7' C6' H6'2 109.7
C5' C6' H6'2 109.7
H6'1 C6' H6'2 108.2
C11' C7' C6' 113.1(3)
C11' C7' C8' 102.9(3)
C6' C7' C8' 109.9(3)
C11' C7' H7' 110.2
C6' C7' H7' 110.2
C8' C7' H7' 110.2
O5 C8' C9' 108.4(3)
O5 C8' C7' 105.2(4)
C9' C8' C7' 113.9(3)
O5 C8' H8' 109.8
C9' C8' H8' 109.8
C7' C8' H8' 109.8
C12' O5 C8' 111.1(4)
O6 C12' O5 123.3(6)
O6 C12' C11' 127.7(6)
O5 C12' C11' 109.0(4)
C13' C11' C12' 122.7(5)
C13' C11' C7' 128.6(5)
C12' C11' C7' 108.5(4)
C11' C13' H13C 120.0
C11' C13' H13D 120.0
H13C C13' H13D 120.0
C8' C9' C10' 112.0(3)
C8' C9' H9'1 109.2
C10' C9' H9'1 109.2
C8' C9' H9'2 109.2
C10' C9' H9'2 109.2
H9'1 C9' H9'2 107.9
O1SB C3S C4S 115.8(13)
O1SB C3S C2S 137.1(13)
C4S C3S C2S 105.4(9)
C4' O4 H4A 109.5

loop_
_geom_bond_atom_site_label_1
_geom_bond_atom_site_label_2
_geom_bond_distance
C6 C7 1.523(5)
C6 C5 1.555(4)
C6 H6A 0.9700
C6 H6B 0.9700
C3' C4' 1.490(10)
C3' C2' 1.554(10)
C3' H3'1 0.9700
C3' H3'2 0.9700
O1 C4 1.418(5)
O1 H1A 0.8200
O2 C12 1.342(5)
O2 C8 1.477(4)
O3 C12 1.219(4)
O6 C12' 1.204(6)
C2 C3 1.550(7)
C2 C1 1.564(5)
C2 H2A 0.9700
C2 H2B 0.9700
C1 C10 1.519(6)
C1 C5 1.546(5)
C1 H1 0.9800
C5 C4 1.519(5)
C5 C15 1.528(5)
C7 C8 1.521(5)
C7 C11 1.554(4)
C7 H7 0.9800
C11 C12 1.517(5)
C11 C13 1.531(4)
C11 C5' 1.577(4)
C13 C1' 1.526(5)
C13 H13A 0.9700
C13 H13B 0.9700
C1' C2' 1.531(4)
C1' C10' 1.548(5)
C1' H1' 0.9800
C2' H2'1 0.9700
C2' H2'2 0.9700
C4' C15' 1.415(12)
C4' O4 1.475(10)
C4' H4' 0.9800
C10' C9' 1.538(4)
C10' C14' 1.548(5)
C10' C5' 1.587(4)
C5' C6' 1.536(5)
C5' H5' 0.9800
C15 H15D 0.9600
C15 H15E 0.9600
C15 H15F 0.9600
C4 C3 1.526(5)
C4 H4 0.9800
C3 H3A 0.9700
C3 H3B 0.9700
C10 C9 1.515(6)
C10 C14 1.555(6)
C10 H10 0.9800
C9 C8 1.520(5)
C9 H9A 0.9700
C9 H9B 0.9700
C8 H8 0.9800
C14 H14A 0.9600
C14 H14B 0.9600
C14 H14C 0.9600
C6' C7' 1.535(5)
C6' H6'1 0.9700
C6' H6'2 0.9700
C7' C11' 1.508(5)
C7' C8' 1.538(6)
C7' H7' 0.9800
C8' O5 1.469(5)
C8' C9' 1.509(6)
C8' H8' 0.9800
O5 C12' 1.379(8)
C12' C11' 1.450(8)
C11' C13' 1.333(9)
C13' H13C 0.9300
C13' H13D 0.9300
C9' H9'1 0.9700
C9' H9'2 0.9700
C14' H14D 0.9600
C14' H14E 0.9600
C14' H14F 0.9600
C3S O1SB 1.35(2)
C3S C4S 1.429(10)
C3S C2S 1.482(16)
O4 H4A 0.8200
C15' H15A 0.9600
C15' H15B 0.9600
C15' H15C 0.9600

loop_
_geom_torsion_atom_site_label_1
_geom_torsion_atom_site_label_2
_geom_torsion_atom_site_label_3
_geom_torsion_atom_site_label_4
_geom_torsion
C3 C2 C1 C10 -154.3(4)
C3 C2 C1 C5 -24.0(4)
C10 C1 C5 C4 165.1(3)
C2 C1 C5 C4 39.3(3)
C10 C1 C5 C15 49.1(4)
C2 C1 C5 C15 -76.7(4)
C10 C1 C5 C6 -77.1(4)
C2 C1 C5 C6 157.2(3)
C7 C6 C5 C4 142.5(3)
C7 C6 C5 C15 -96.7(4)
C7 C6 C5 C1 29.3(5)
C5 C6 C7 C8 41.3(5)
C5 C6 C7 C11 165.1(3)
C8 C7 C11 C12 -31.6(3)
C6 C7 C11 C12 -161.8(3)
C8 C7 C11 C13 -152.7(3)
C6 C7 C11 C13 77.1(4)
C8 C7 C11 C5' 85.7(3)
C6 C7 C11 C5' -44.5(4)
C12 C11 C13 C1' 154.7(3)
C7 C11 C13 C1' -91.5(3)
C5' C11 C13 C1' 35.8(3)
C11 C13 C1' C2' -167.8(3)
C11 C13 C1' C10' -40.0(3)
C13 C1' C2' C3' -63.4(6)
C10' C1' C2' C3' 175.0(5)
C4' C3' C2' C1' -165.1(7)
C2' C3' C4' C15' -78.9(12)
C2' C3' C4' O4 164.7(8)
C13 C1' C10' C9' -89.9(3)
C2' C1' C10' C9' 35.7(4)
C13 C1' C10' C14' 147.0(3)
C2' C1' C10' C14' -87.4(4)
C13 C1' C10' C5' 27.5(3)
C2' C1' C10' C5' 153.2(3)
C12 C11 C5' C6' -14.0(4)
C13 C11 C5' C6' 107.0(3)
C7 C11 C5' C6' -125.6(3)
C12 C11 C5' C10' -139.4(3)
C13 C11 C5' C10' -18.4(3)
C7 C11 C5' C10' 109.1(3)
C9' C10' C5' C6' -11.9(4)
C1' C10' C5' C6' -131.5(3)
C14' C10' C5' C6' 109.3(3)
C9' C10' C5' C11 114.2(3)
C1' C10' C5' C11 -5.5(3)
C14' C10' C5' C11 -124.7(3)
C15 C5 C4 O1 -49.4(4)
C1 C5 C4 O1 -165.8(3)
C6 C5 C4 O1 71.7(4)
C15 C5 C4 C3 74.1(4)
C1 C5 C4 C3 -42.2(4)
C6 C5 C4 C3 -164.7(3)
O1 C4 C3 C2 153.2(3)
C5 C4 C3 C2 27.0(4)
C1 C2 C3 C4 -1.2(5)
C5 C1 C10 C9 66.8(5)
C2 C1 C10 C9 -172.2(3)
C5 C1 C10 C14 -172.4(3)
C2 C1 C10 C14 -51.4(5)
C1 C10 C9 C8 -50.0(5)
C14 C10 C9 C8 -172.8(3)
C12 O2 C8 C9 -134.7(3)
C12 O2 C8 C7 -12.7(4)
C10 C9 C8 O2 -175.7(3)
C10 C9 C8 C7 69.2(5)
C6 C7 C8 O2 159.0(3)
C11 C7 C8 O2 28.1(3)
C6 C7 C8 C9 -84.9(4)
C11 C7 C8 C9 144.1(3)
C8 O2 C12 O3 172.5(3)
C8 O2 C12 C11 -8.9(4)
C13 C11 C12 O3 -32.7(5)
C7 C11 C12 O3 -155.6(4)
C5' C11 C12 O3 83.0(4)
C13 C11 C12 O2 148.8(3)
C7 C11 C12 O2 25.9(4)
C5' C11 C12 O2 -95.4(3)
C11 C5' C6' C7' -168.8(3)
C10' C5' C6' C7' -47.3(4)
C5' C6' C7' C11' 176.7(3)
C5' C6' C7' C8' 62.3(4)
C11' C7' C8' O5 -17.8(4)
C6' C7' C8' O5 103.0(3)
C11' C7' C8' C9' -136.2(3)
C6' C7' C8' C9' -15.5(4)
C9' C8' O5 C12' 136.3(4)
C7' C8' O5 C12' 14.2(5)
C8' O5 C12' O6 176.2(6)
C8' O5 C12' C11' -4.2(6)
O6 C12' C11' C13' -4.8(9)
O5 C12' C11' C13' 175.6(5)
O6 C12' C11' C7' 171.6(6)
O5 C12' C11' C7' -8.0(5)
C6' C7' C11' C13' 73.5(6)
C8' C7' C11' C13' -167.9(4)
C6' C7' C11' C12' -102.6(4)
C8' C7' C11' C12' 15.9(5)
O5 C8' C9' C10' -162.3(4)
C7' C8' C9' C10' -45.6(4)
C1' C10' C9' C8' 174.4(3)
C14' C10' C9' C8' -62.2(4)
C5' C10' C9' C8' 59.4(4)
